data_7129262
loop_
_publ_author_name
'Xue, Songlin'
'Liu, Ningchao'
'Mei, Peifeng'
'Kuzuhara, Daiki'
'Zhou, Mingbo'
'Pan, Jianming'
'Yamada, Hiroko'
'Qiu, Fengxian'

_publ_section_title
;
 Porphyrin(2.1.2.1) as a novel binucleating ligand: synthesis and
 molecular structures of mono- and di-rhodium(i) complexes
;
_journal_name_full 'Chemical Communications'
_journal_paper_doi 10.1039/D1CC05641G
_journal_year 2021
_chemical_formula_moiety 'C46 H26 N4 O4 Rh2'
_chemical_formula_sum 'C46 H26 N4 O4 Rh2'
_chemical_formula_weight 904.53
_space_group_crystal_system triclinic
_space_group_IT_number 2
_space_group_name_Hall '-P 1'
_space_group_name_H-M_alt 'P -1'
_atom_sites_solution_hydrogens geom
_atom_sites_solution_primary dual
_audit_creation_date 2021-06-09
_audit_creation_method
;
Olex2 1.2
(compiled 2018.05.29 svn.r3508 for OlexSys, GUI svn.r5506)
;
_audit_update_record
;
2021-07-19 deposited with the CCDC.	2021-11-03 downloaded from the CCDC.
;
_cell_angle_alpha 90.341(2)
_cell_angle_beta 104.620(2)
_cell_angle_gamma 98.347(2)
_cell_formula_units_Z 6
_cell_length_a 13.6924(12)
_cell_length_b 18.0240(17)
_cell_length_c 26.204(2)
_cell_measurement_reflns_used 8874
_cell_measurement_temperature 296(2)
_cell_measurement_theta_max 24.716
_cell_measurement_theta_min 2.325
_cell_volume 6185.1(9)
_computing_cell_refinement 'SAINT v7.68A (Bruker, 2009)'
_computing_data_reduction 'SAINT v7.68A (Bruker, 2009)'
_computing_molecular_graphics 'Olex2 (Dolomanov et al., 2009)'
_computing_publication_material 'Olex2 (Dolomanov et al., 2009)'
_computing_structure_refinement 'ShelXL (Sheldrick, 2015)'
_computing_structure_solution 'ShelXT (Sheldrick, 2015)'
_diffrn_ambient_temperature 296.15
_diffrn_measured_fraction_theta_full 0.999
_diffrn_measured_fraction_theta_max 0.993
_diffrn_measurement_device_type 'Bruker D8 Venture'
_diffrn_measurement_method '\f and \w scans'
_diffrn_radiation_monochromator graphite
_diffrn_radiation_type MoK\a
_diffrn_radiation_wavelength 0.71073
_diffrn_reflns_av_R_equivalents 0.0415
_diffrn_reflns_av_unetI/netI 0.0873
_diffrn_reflns_Laue_measured_fraction_full 0.999
_diffrn_reflns_Laue_measured_fraction_max 0.993
_diffrn_reflns_limit_h_max 18
_diffrn_reflns_limit_h_min -18
_diffrn_reflns_limit_k_max 23
_diffrn_reflns_limit_k_min -22
_diffrn_reflns_limit_l_max 31
_diffrn_reflns_limit_l_min -34
_diffrn_reflns_number 53450
_diffrn_reflns_point_group_measured_fraction_full 0.999
_diffrn_reflns_point_group_measured_fraction_max 0.993
_diffrn_reflns_theta_full 25.242
_diffrn_reflns_theta_max 28.130
_diffrn_reflns_theta_min 1.555
_diffrn_standards_number 0
_exptl_absorpt_coefficient_mu 0.847
_exptl_absorpt_correction_T_max 0.7457
_exptl_absorpt_correction_T_min 0.6354
_exptl_absorpt_correction_type multi-scan
_exptl_absorpt_process_details
'SADABS-2008/1 (Bruker,2008) was used for absorption correction. wR2(int) was 0.0963 before and 0.0394 after correction. The Ratio of minimum to maximum transmission is 0.8521. The \l/2 correction factor is 0.0015.'
_exptl_crystal_colour red
_exptl_crystal_density_diffrn 1.457
_exptl_crystal_description plate
_exptl_crystal_F_000 2712
_exptl_crystal_size_max 0.09
_exptl_crystal_size_mid 0.08
_exptl_crystal_size_min 0.01
_refine_diff_density_max 0.846
_refine_diff_density_min -0.787
_refine_diff_density_rms 0.083
_refine_ls_extinction_method none
_refine_ls_goodness_of_fit_ref 0.917
_refine_ls_hydrogen_treatment constr
_refine_ls_matrix_type full
_refine_ls_number_parameters 1513
_refine_ls_number_reflns 30021
_refine_ls_number_restraints 0
_refine_ls_restrained_S_all 0.917
_refine_ls_R_factor_all 0.1087
_refine_ls_R_factor_gt 0.0495
_refine_ls_shift/su_max 0.002
_refine_ls_shift/su_mean 0.000
_refine_ls_structure_factor_coef Fsqd
_refine_ls_weighting_details 'w=1/[\s^2^(Fo^2^)+(0.0568P)^2^] where P=(Fo^2^+2Fc^2^)/3'
_refine_ls_weighting_scheme calc
_refine_ls_wR_factor_gt 0.1034
_refine_ls_wR_factor_ref 0.1266
_reflns_Friedel_coverage 0.000
_reflns_number_gt 16332
_reflns_number_total 30021
_reflns_threshold_expression 'I > 2\s(I)'
_cod_data_source_file d1cc05641g2.cif
_cod_data_source_block mo_2106021996_0m
_cod_original_cell_volume 6185.2(10)
_cod_database_code 7129262
_shelx_shelxl_version_number 2016/6
_shelx_space_group_comment
;
The symmetry employed for this shelxl refinement is uniquely defined
by the following loop, which should always be used as a source of
symmetry information in preference to the above space-group names.
They are only intended as comments.
;
_shelx_estimated_absorpt_t_max 0.992
_shelx_estimated_absorpt_t_min 0.928
_olex2_refinement_description
;
1. Fixed Uiso
 At 1.2 times of:
  All C(H) groups
2.a Aromatic/amide H refined with riding coordinates:
 C5(H5), C6(H6), C13(H13), C14(H14), C16(H16), C17(H17), C18(H18), C19(H19),
 C20(H20), C21(H21), C22(H22), C27(H27), C28(H28), C29(H29), C30(H30), C31(H31),
  C32(H32), C35(H35), C36(H36), C37(H37), C38(H38), C40(H40), C41(H41),
 C42(H42), C43(H43), C44(H44), C51(H51), C52(H52), C59(H59), C60(H60), C62(H62),
  C63(H63), C64(H64), C65(H65), C66(H66), C67(H67), C68(H68), C73(H73),
 C74(H74), C75(H75), C76(H76), C77(H77), C78(H78), C81(H81), C82(H82), C83(H83),
  C84(H84), C86(H86), C87(H87), C88(H88), C89(H89), C90(H90), C97(H97),
 C98(H98), C105(H105), C106(H106), C108(H108), C109(H109), C110(H110),
 C111(H111), C112(H112), C113(H113), C114(H114), C119(H119), C120(H120),
 C121(H121), C122(H122), C123(H123), C124(H124), C127(H127), C128(H128),
 C129(H129), C130(H130), C132(H132), C133(H133), C134(H134), C135(H135),
 C136(H136)
;
_olex2_submission_special_instructions 'No special instructions were received'

loop_
_space_group_symop_operation_xyz
'x, y, z'
'-x, -y, -z'

loop_
_atom_site_label
_atom_site_type_symbol
_atom_site_fract_x
_atom_site_fract_y
_atom_site_fract_z
_atom_site_U_iso_or_equiv
_atom_site_adp_type
_atom_site_occupancy
_atom_site_site_symmetry_order
_atom_site_calc_flag
_atom_site_refinement_flags_posn
_atom_site_refinement_flags_adp
_atom_site_refinement_flags_occupancy
_atom_site_disorder_assembly
_atom_site_disorder_group
Rh1 Rh 0.89369(3) 0.18918(2) 0.56496(2) 0.03992(9) Uani 1 1 d . . . . .
Rh2 Rh 0.64754(3) 0.17050(2) 0.54431(2) 0.04490(10) Uani 1 1 d . . . . .
O1 O 0.6907(3) 0.2054(2) 0.66027(15) 0.0879(13) Uani 1 1 d . . . . .
O2 O 0.6749(4) 0.0212(3) 0.59023(17) 0.1005(15) Uani 1 1 d . . . . .
O3 O 0.9413(3) 0.2224(2) 0.68091(14) 0.0842(13) Uani 1 1 d . . . . .
O4 O 0.9419(5) 0.0407(3) 0.60474(18) 0.124(2) Uani 1 1 d . . . . .
N1 N 0.8886(2) 0.29877(18) 0.54089(12) 0.0329(8) Uani 1 1 d . . . . .
N2 N 0.8856(3) 0.15932(18) 0.48714(13) 0.0380(8) Uani 1 1 d . . . . .
N3 N 0.6079(3) 0.13459(19) 0.46570(14) 0.0421(9) Uani 1 1 d . . . . .
N4 N 0.6156(3) 0.2762(2) 0.51940(13) 0.0405(8) Uani 1 1 d . . . . .
C1 C 0.9394(3) 0.3265(2) 0.50310(14) 0.0324(9) Uani 1 1 d . . . . .
C2 C 0.9712(3) 0.2831(2) 0.46774(15) 0.0327(9) Uani 1 1 d . . . . .
C3 C 0.9442(3) 0.2052(2) 0.45916(16) 0.0362(9) Uani 1 1 d . . . . .
C4 C 0.8598(3) 0.0922(2) 0.46073(17) 0.0422(10) Uani 1 1 d . . . . .
C5 C 0.9002(4) 0.0930(2) 0.41688(19) 0.0537(13) Uani 1 1 d . . . . .
H5 H 0.892417 0.053090 0.392843 0.064 Uiso 1 1 calc R . . . .
C6 C 0.9534(3) 0.1631(2) 0.41550(17) 0.0461(11) Uani 1 1 d . . . . .
H6 H 0.988683 0.179738 0.390671 0.055 Uiso 1 1 calc R . . . .
C7 C 0.7979(4) 0.0252(2) 0.47576(17) 0.0448(11) Uani 1 1 d . . . . .
C8 C 0.6922(4) 0.0175(2) 0.46771(18) 0.0471(11) Uani 1 1 d . . . . .
C9 C 0.6293(3) 0.0739(2) 0.44248(18) 0.0449(11) Uani 1 1 d . . . . .
C10 C 0.5371(3) 0.2857(3) 0.47428(17) 0.0441(11) Uani 1 1 d . . . . .
C11 C 0.5012(3) 0.2332(3) 0.43192(17) 0.0439(11) Uani 1 1 d . . . . .
C12 C 0.5362(3) 0.1654(2) 0.42667(17) 0.0434(11) Uani 1 1 d . . . . .
C13 C 0.5164(4) 0.1217(3) 0.37876(19) 0.0573(13) Uani 1 1 d . . . . .
H13 H 0.472226 0.129931 0.346683 0.069 Uiso 1 1 calc R . . . .
C14 C 0.5744(4) 0.0653(3) 0.38882(19) 0.0604(14) Uani 1 1 d . . . . .
H14 H 0.577319 0.028066 0.364747 0.072 Uiso 1 1 calc R . . . .
C15 C 0.4187(4) 0.2516(3) 0.38602(18) 0.0509(12) Uani 1 1 d . . . . .
C16 C 0.4340(4) 0.3121(3) 0.3559(2) 0.0636(14) Uani 1 1 d . . . . .
H16 H 0.496153 0.343945 0.364701 0.076 Uiso 1 1 calc R . . . .
C17 C 0.3587(5) 0.3263(4) 0.3127(2) 0.0824(19) Uani 1 1 d . . . . .
H17 H 0.370698 0.367069 0.292297 0.099 Uiso 1 1 calc R . . . .
C18 C 0.2669(6) 0.2810(5) 0.2999(3) 0.100(2) Uani 1 1 d . . . . .
H18 H 0.216516 0.290559 0.270544 0.120 Uiso 1 1 calc R . . . .
C19 C 0.2483(5) 0.2216(5) 0.3296(3) 0.100(2) Uani 1 1 d . . . . .
H19 H 0.184559 0.191820 0.321244 0.119 Uiso 1 1 calc R . . . .
C20 C 0.3249(4) 0.2051(3) 0.3728(2) 0.0734(16) Uani 1 1 d . . . . .
H20 H 0.313094 0.163504 0.392387 0.088 Uiso 1 1 calc R . . . .
C21 C 0.5103(4) 0.3574(3) 0.47773(18) 0.0518(12) Uani 1 1 d . . . . .
H21 H 0.460226 0.377495 0.453287 0.062 Uiso 1 1 calc R . . . .
C22 C 0.5711(4) 0.3924(3) 0.52341(19) 0.0530(12) Uani 1 1 d . . . . .
H22 H 0.570069 0.440717 0.535703 0.064 Uiso 1 1 calc R . . . .
C23 C 0.6351(3) 0.3426(2) 0.54839(16) 0.0413(10) Uani 1 1 d . . . . .
C24 C 0.7110(3) 0.3584(3) 0.60039(17) 0.0447(11) Uani 1 1 d . . . . .
C25 C 0.8156(3) 0.3610(2) 0.60775(15) 0.0368(10) Uani 1 1 d . . . . .
C26 C 0.8631(3) 0.3587(2) 0.56268(15) 0.0338(9) Uani 1 1 d . . . . .
C27 C 0.8943(3) 0.4247(2) 0.53967(16) 0.0426(10) Uani 1 1 d . . . . .
H27 H 0.883506 0.472723 0.547515 0.051 Uiso 1 1 calc R . . . .
C28 C 0.9440(3) 0.4051(2) 0.50316(15) 0.0391(10) Uani 1 1 d . . . . .
H28 H 0.974855 0.437685 0.482449 0.047 Uiso 1 1 calc R . . . .
C29 C 0.8800(4) 0.3810(3) 0.65751(17) 0.0527(12) Uani 1 1 d . . . . .
H29 H 0.950215 0.383621 0.662612 0.063 Uiso 1 1 calc R . . . .
C30 C 0.8416(4) 0.3968(3) 0.69936(18) 0.0643(15) Uani 1 1 d . . . . .
H30 H 0.885546 0.408367 0.732721 0.077 Uiso 1 1 calc R . . . .
C31 C 0.7385(4) 0.3957(3) 0.69188(19) 0.0688(16) Uani 1 1 d . . . . .
H31 H 0.712399 0.407194 0.719960 0.083 Uiso 1 1 calc R . . . .
C32 C 0.6739(4) 0.3773(3) 0.64245(19) 0.0611(14) Uani 1 1 d . . . . .
H32 H 0.604183 0.377698 0.637268 0.073 Uiso 1 1 calc R . . . .
C33 C 0.6730(4) 0.1975(3) 0.6157(2) 0.0558(13) Uani 1 1 d . . . . .
C34 C 0.6650(4) 0.0757(3) 0.5698(2) 0.0614(14) Uani 1 1 d . . . . .
C35 C 0.6391(4) -0.0520(3) 0.4765(2) 0.0630(14) Uani 1 1 d . . . . .
H35 H 0.568376 -0.058077 0.470168 0.076 Uiso 1 1 calc R . . . .
C36 C 0.6894(5) -0.1109(3) 0.4941(2) 0.0684(15) Uani 1 1 d . . . . .
H36 H 0.652798 -0.155993 0.500396 0.082 Uiso 1 1 calc R . . . .
C37 C 0.7918(5) -0.1042(3) 0.5023(2) 0.0706(16) Uani 1 1 d . . . . .
H37 H 0.825807 -0.144296 0.514423 0.085 Uiso 1 1 calc R . . . .
C38 C 0.8457(4) -0.0369(3) 0.4925(2) 0.0612(14) Uani 1 1 d . . . . .
H38 H 0.915961 -0.032943 0.497209 0.073 Uiso 1 1 calc R . . . .
C39 C 1.0356(3) 0.3235(2) 0.43475(15) 0.0355(10) Uani 1 1 d . . . . .
C40 C 0.9952(4) 0.3693(3) 0.39539(17) 0.0492(12) Uani 1 1 d . . . . .
H40 H 0.926181 0.373638 0.388012 0.059 Uiso 1 1 calc R . . . .
C41 C 1.0564(4) 0.4089(3) 0.36664(19) 0.0601(14) Uani 1 1 d . . . . .
H41 H 1.028325 0.439538 0.340159 0.072 Uiso 1 1 calc R . . . .
C42 C 1.1568(5) 0.4030(3) 0.3772(2) 0.0683(16) Uani 1 1 d . . . . .
H42 H 1.197714 0.429948 0.358057 0.082 Uiso 1 1 calc R . . . .
C43 C 1.1986(4) 0.3577(3) 0.4158(2) 0.0723(17) Uani 1 1 d . . . . .
H43 H 1.267725 0.353851 0.422839 0.087 Uiso 1 1 calc R . . . .
C44 C 1.1369(4) 0.3170(3) 0.4448(2) 0.0561(13) Uani 1 1 d . . . . .
H44 H 1.164998 0.285688 0.470836 0.067 Uiso 1 1 calc R . . . .
C45 C 0.9206(4) 0.2146(3) 0.63651(19) 0.0517(12) Uani 1 1 d . . . . .
C46 C 0.9199(5) 0.0950(3) 0.5874(2) 0.0695(16) Uani 1 1 d . . . . .
Rh3 Rh 0.77489(3) 0.78048(2) 0.30391(2) 0.04286(10) Uani 1 1 d . . . . .
Rh4 Rh 0.53296(3) 0.73553(2) 0.28978(2) 0.04332(9) Uani 1 1 d . . . . .
O5 O 0.5894(3) 0.7209(2) 0.40640(14) 0.0755(11) Uani 1 1 d . . . . .
O6 O 0.5228(4) 0.8859(2) 0.33370(16) 0.1030(16) Uani 1 1 d . . . . .
O7 O 0.8385(3) 0.7597(2) 0.41976(13) 0.0727(11) Uani 1 1 d . . . . .
O8 O 0.7744(4) 0.9326(2) 0.34798(16) 0.1122(17) Uani 1 1 d . . . . .
N5 N 0.7947(3) 0.67506(19) 0.28011(12) 0.0389(8) Uani 1 1 d . . . . .
N6 N 0.7509(3) 0.80677(19) 0.22460(13) 0.0468(9) Uani 1 1 d . . . . .
N7 N 0.4794(3) 0.7567(2) 0.21015(14) 0.0478(9) Uani 1 1 d . . . . .
N8 N 0.5198(3) 0.6232(2) 0.26623(13) 0.0397(8) Uani 1 1 d . . . . .
C47 C 0.8477(3) 0.6655(3) 0.24138(16) 0.0421(10) Uani 1 1 d . . . . .
C48 C 0.8580(3) 0.7181(3) 0.20291(16) 0.0446(11) Uani 1 1 d . . . . .
C49 C 0.8101(4) 0.7811(3) 0.19365(17) 0.0492(12) Uani 1 1 d . . . . .
C50 C 0.7075(4) 0.8624(3) 0.19846(19) 0.0576(13) Uani 1 1 d . . . . .
C51 C 0.7365(5) 0.8734(3) 0.15070(19) 0.0702(16) Uani 1 1 d . . . . .
H51 H 0.714940 0.907854 0.125652 0.084 Uiso 1 1 calc R . . . .
C52 C 0.8011(4) 0.8246(3) 0.14814(18) 0.0609(14) Uani 1 1 d . . . . .
H52 H 0.833828 0.820175 0.121438 0.073 Uiso 1 1 calc R . . . .
C53 C 0.6456(5) 0.9124(3) 0.21778(19) 0.0620(15) Uani 1 1 d . . . . .
C54 C 0.5410(5) 0.8962(3) 0.21173(19) 0.0652(16) Uani 1 1 d . . . . .
C55 C 0.4774(4) 0.8254(3) 0.18873(19) 0.0598(14) Uani 1 1 d . . . . .
C56 C 0.4475(3) 0.5889(3) 0.22131(17) 0.0440(11) Uani 1 1 d . . . . .
C57 C 0.3922(3) 0.6280(3) 0.18030(17) 0.0460(11) Uani 1 1 d . . . . .
C58 C 0.4062(3) 0.7053(3) 0.17517(18) 0.0495(12) Uani 1 1 d . . . . .
C59 C 0.3566(4) 0.7455(4) 0.1321(2) 0.0722(16) Uani 1 1 d . . . . .
H59 H 0.302926 0.725418 0.103866 0.087 Uiso 1 1 calc R . . . .
C60 C 0.4015(5) 0.8186(3) 0.1397(2) 0.0774(18) Uani 1 1 d . . . . .
H60 H 0.385676 0.857029 0.116959 0.093 Uiso 1 1 calc R . . . .
C61 C 0.3151(4) 0.5810(3) 0.13690(19) 0.0560(13) Uani 1 1 d . . . . .
C62 C 0.3216(4) 0.5842(3) 0.0850(2) 0.0666(15) Uani 1 1 d . . . . .
H62 H 0.374289 0.616541 0.076746 0.080 Uiso 1 1 calc R . . . .
C63 C 0.2506(5) 0.5399(4) 0.0454(2) 0.0826(19) Uani 1 1 d . . . . .
H63 H 0.254812 0.543831 0.010599 0.099 Uiso 1 1 calc R . . . .
C64 C 0.1751(5) 0.4910(5) 0.0567(3) 0.116(3) Uani 1 1 d . . . . .
H64 H 0.126019 0.463349 0.029519 0.140 Uiso 1 1 calc R . . . .
C65 C 0.1704(5) 0.4818(5) 0.1085(3) 0.117(3) Uani 1 1 d . . . . .
H65 H 0.121938 0.445189 0.116594 0.140 Uiso 1 1 calc R . . . .
C66 C 0.2391(4) 0.5280(4) 0.1482(3) 0.086(2) Uani 1 1 d . . . . .
H66 H 0.234394 0.523673 0.182929 0.104 Uiso 1 1 calc R . . . .
C67 C 0.4493(4) 0.5111(3) 0.22212(19) 0.0545(12) Uani 1 1 d . . . . .
H67 H 0.408898 0.475367 0.196914 0.065 Uiso 1 1 calc R . . . .
C68 C 0.5205(4) 0.4973(3) 0.26621(19) 0.0541(12) Uani 1 1 d . . . . .
H68 H 0.538095 0.450740 0.276609 0.065 Uiso 1 1 calc R . . . .
C69 C 0.5623(3) 0.5670(2) 0.29298(16) 0.0409(10) Uani 1 1 d . . . . .
C70 C 0.6392(4) 0.5743(2) 0.34458(16) 0.0411(10) Uani 1 1 d . . . . .
C71 C 0.7442(3) 0.5933(2) 0.34964(16) 0.0408(10) Uani 1 1 d . . . . .
C72 C 0.7886(3) 0.6089(2) 0.30406(15) 0.0396(10) Uani 1 1 d . . . . .
C73 C 0.8349(4) 0.5568(3) 0.28128(17) 0.0478(11) Uani 1 1 d . . . . .
H73 H 0.839207 0.507508 0.290688 0.057 Uiso 1 1 calc R . . . .
C74 C 0.8723(3) 0.5927(3) 0.24278(17) 0.0477(11) Uani 1 1 d . . . . .
H74 H 0.907528 0.572426 0.221429 0.057 Uiso 1 1 calc R . . . .
C75 C 0.8120(4) 0.5879(3) 0.39891(17) 0.0514(12) Uani 1 1 d . . . . .
H75 H 0.881934 0.599081 0.402516 0.062 Uiso 1 1 calc R . . . .
C76 C 0.7766(5) 0.5662(3) 0.44214(18) 0.0575(13) Uani 1 1 d . . . . .
H76 H 0.822582 0.563980 0.474756 0.069 Uiso 1 1 calc R . . . .
C77 C 0.6748(5) 0.5480(3) 0.43734(18) 0.0591(14) Uani 1 1 d . . . . .
H77 H 0.651170 0.533561 0.466621 0.071 Uiso 1 1 calc R . . . .
C78 C 0.6062(4) 0.5510(3) 0.38854(18) 0.0546(13) Uani 1 1 d . . . . .
H78 H 0.536686 0.537140 0.385304 0.065 Uiso 1 1 calc R . . . .
C79 C 0.5700(4) 0.7210(3) 0.3621(2) 0.0495(12) Uani 1 1 d . . . . .
C80 C 0.5279(4) 0.8316(3) 0.31345(19) 0.0628(14) Uani 1 1 d . . . . .
C81 C 0.4878(6) 0.9524(3) 0.2233(2) 0.092(2) Uani 1 1 d . . . . .
H81 H 0.417280 0.941964 0.217850 0.110 Uiso 1 1 calc R . . . .
C82 C 0.5383(8) 1.0228(4) 0.2425(3) 0.108(3) Uani 1 1 d . . . . .
H82 H 0.502888 1.059524 0.250755 0.130 Uiso 1 1 calc R . . . .
C83 C 0.6413(8) 1.0372(4) 0.2492(3) 0.107(3) Uani 1 1 d . . . . .
H83 H 0.675967 1.084267 0.262767 0.129 Uiso 1 1 calc R . . . .
C84 C 0.6963(6) 0.9841(3) 0.2364(2) 0.089(2) Uani 1 1 d . . . . .
H84 H 0.766174 0.996197 0.240227 0.107 Uiso 1 1 calc R . . . .
C85 C 0.9236(4) 0.7007(3) 0.16714(18) 0.0547(13) Uani 1 1 d . . . . .
C86 C 0.8800(4) 0.6747(3) 0.11516(19) 0.0650(15) Uani 1 1 d . . . . .
H86 H 0.809558 0.668878 0.101562 0.078 Uiso 1 1 calc R . . . .
C87 C 0.9421(6) 0.6574(4) 0.0835(2) 0.087(2) Uani 1 1 d . . . . .
H87 H 0.913199 0.641550 0.048412 0.104 Uiso 1 1 calc R . . . .
C88 C 1.0447(7) 0.6636(5) 0.1036(3) 0.106(3) Uani 1 1 d . . . . .
H88 H 1.085045 0.650021 0.082422 0.128 Uiso 1 1 calc R . . . .
C89 C 1.0902(6) 0.6897(5) 0.1550(3) 0.120(3) Uani 1 1 d . . . . .
H89 H 1.160639 0.695327 0.168478 0.143 Uiso 1 1 calc R . . . .
C90 C 1.0270(5) 0.7075(4) 0.1862(2) 0.090(2) Uani 1 1 d . . . . .
H90 H 1.056331 0.724456 0.221094 0.108 Uiso 1 1 calc R . . . .
C91 C 0.8134(4) 0.7630(3) 0.37524(18) 0.0497(12) Uani 1 1 d . . . . .
C92 C 0.7720(5) 0.8757(3) 0.3278(2) 0.0690(16) Uani 1 1 d . . . . .
Rh5 Rh 0.63265(3) 0.25999(2) 0.04239(2) 0.05554(12) Uani 1 1 d . . . . .
Rh6 Rh 0.68404(4) 0.14679(2) 0.13453(2) 0.05995(12) Uani 1 1 d . . . . .
O9 O 0.5497(5) 0.0093(3) 0.0818(3) 0.177(3) Uani 1 1 d . . . . .
O10 O 0.8261(5) 0.0652(3) 0.0958(3) 0.149(2) Uani 1 1 d . . . . .
O11 O 0.7652(4) 0.1869(3) -0.01014(19) 0.123(2) Uani 1 1 d . . . . .
O12 O 0.4884(4) 0.1437(3) -0.0305(2) 0.148(2) Uani 1 1 d . . . . .
N9 N 0.5237(3) 0.3069(2) 0.06957(13) 0.0489(10) Uani 1 1 d . . . . .
N10 N 0.7416(3) 0.3482(2) 0.08236(14) 0.0498(10) Uani 1 1 d . . . . .
N11 N 0.7944(3) 0.2292(2) 0.18006(14) 0.0546(10) Uani 1 1 d . . . . .
N12 N 0.5768(3) 0.1881(2) 0.16683(14) 0.0490(10) Uani 1 1 d . . . . .
C93 C 0.5310(4) 0.3837(3) 0.08038(17) 0.0491(12) Uani 1 1 d . . . . .
C94 C 0.6198(4) 0.4350(3) 0.08893(16) 0.0451(11) Uani 1 1 d . . . . .
C95 C 0.7164(4) 0.4183(3) 0.09221(18) 0.0524(12) Uani 1 1 d . . . . .
C96 C 0.8448(4) 0.3562(3) 0.0925(2) 0.0628(14) Uani 1 1 d . . . . .
C97 C 0.8867(5) 0.4311(4) 0.1082(3) 0.088(2) Uani 1 1 d . . . . .
H97 H 0.955791 0.450857 0.117324 0.106 Uiso 1 1 calc R . . . .
C98 C 0.8083(4) 0.4696(3) 0.1078(2) 0.0687(15) Uani 1 1 d . . . . .
H98 H 0.813977 0.520444 0.116347 0.082 Uiso 1 1 calc R . . . .
C99 C 0.9073(4) 0.2983(4) 0.0889(2) 0.0699(16) Uani 1 1 d . . . . .
C100 C 0.9313(5) 0.2481(4) 0.1296(2) 0.0748(17) Uani 1 1 d . . . . .
C101 C 0.8915(5) 0.2529(3) 0.1773(2) 0.0666(15) Uani 1 1 d . . . . .
C102 C 0.6027(4) 0.2208(2) 0.21783(17) 0.0473(11) Uani 1 1 d . . . . .
C103 C 0.7008(4) 0.2470(2) 0.24758(16) 0.0445(11) Uani 1 1 d . . . . .
C104 C 0.7899(4) 0.2515(3) 0.23046(18) 0.0561(13) Uani 1 1 d . . . . .
C105 C 0.8865(4) 0.2864(4) 0.2583(2) 0.0824(19) Uani 1 1 d . . . . .
H105 H 0.904779 0.304959 0.293143 0.099 Uiso 1 1 calc R . . . .
C106 C 0.9496(5) 0.2884(4) 0.2252(3) 0.100(2) Uani 1 1 d . . . . .
H106 H 1.018150 0.309430 0.233022 0.120 Uiso 1 1 calc R . . . .
C107 C 0.7105(3) 0.2798(2) 0.30146(16) 0.0402(10) Uani 1 1 d . . . . .
C108 C 0.7213(3) 0.2349(2) 0.34486(16) 0.0461(11) Uani 1 1 d . . . . .
H108 H 0.724411 0.184076 0.340744 0.055 Uiso 1 1 calc R . . . .
C109 C 0.7276(3) 0.2660(3) 0.39429(17) 0.0475(11) Uani 1 1 d . . . . .
H109 H 0.735414 0.236027 0.423360 0.057 Uiso 1 1 calc R . . . .
C110 C 0.7222(3) 0.3403(3) 0.40056(18) 0.0499(12) Uani 1 1 d . . . . .
H110 H 0.724714 0.360475 0.433683 0.060 Uiso 1 1 calc R . . . .
C111 C 0.7133(4) 0.3852(3) 0.35830(18) 0.0533(12) Uani 1 1 d . . . . .
H111 H 0.711518 0.436174 0.362910 0.064 Uiso 1 1 calc R . . . .
C112 C 0.7069(4) 0.3551(2) 0.30870(17) 0.0498(12) Uani 1 1 d . . . . .
H112 H 0.700047 0.385821 0.280017 0.060 Uiso 1 1 calc R . . . .
C113 C 0.5117(4) 0.2268(3) 0.23240(19) 0.0594(13) Uani 1 1 d . . . . .
H113 H 0.507290 0.246229 0.264567 0.071 Uiso 1 1 calc R . . . .
C114 C 0.4315(4) 0.1994(3) 0.1912(2) 0.0642(14) Uani 1 1 d . . . . .
H114 H 0.362409 0.196591 0.189576 0.077 Uiso 1 1 calc R . . . .
C115 C 0.4749(4) 0.1760(3) 0.15120(19) 0.0574(13) Uani 1 1 d . . . . .
C116 C 0.4094(4) 0.1464(3) 0.09852(19) 0.0631(14) Uani 1 1 d . . . . .
C117 C 0.3838(4) 0.1968(3) 0.05875(19) 0.0639(15) Uani 1 1 d . . . . .
C118 C 0.4247(4) 0.2780(3) 0.06687(18) 0.0571(13) Uani 1 1 d . . . . .
C119 C 0.3690(4) 0.3333(3) 0.0759(2) 0.0684(15) Uani 1 1 d . . . . .
H119 H 0.300557 0.326412 0.076416 0.082 Uiso 1 1 calc R . . . .
C120 C 0.4344(4) 0.3998(3) 0.08394(19) 0.0591(13) Uani 1 1 d . . . . .
H120 H 0.418524 0.446758 0.090506 0.071 Uiso 1 1 calc R . . . .
C121 C 0.3105(5) 0.1707(4) 0.0123(2) 0.093(2) Uani 1 1 d . . . . .
H121 H 0.290892 0.204133 -0.013878 0.111 Uiso 1 1 calc R . . . .
C122 C 0.2669(6) 0.0969(5) 0.0046(3) 0.117(3) Uani 1 1 d . . . . .
H122 H 0.219760 0.080130 -0.027058 0.140 Uiso 1 1 calc R . . . .
C123 C 0.2933(6) 0.0474(4) 0.0438(3) 0.119(3) Uani 1 1 d . . . . .
H123 H 0.264547 -0.002890 0.038442 0.143 Uiso 1 1 calc R . . . .
C124 C 0.3625(6) 0.0724(4) 0.0912(3) 0.098(2) Uani 1 1 d . . . . .
H124 H 0.377524 0.039316 0.118158 0.117 Uiso 1 1 calc R . . . .
C125 C 0.5941(6) 0.0644(4) 0.1014(3) 0.096(2) Uani 1 1 d . . . . .
C126 C 0.7772(6) 0.1016(4) 0.1108(2) 0.091(2) Uani 1 1 d . . . . .
C127 C 1.0049(6) 0.2014(4) 0.1292(3) 0.106(2) Uani 1 1 d . . . . .
H127 H 1.021976 0.169045 0.156469 0.127 Uiso 1 1 calc R . . . .
C128 C 1.0518(6) 0.2038(5) 0.0883(3) 0.115(3) Uani 1 1 d . . . . .
H128 H 1.099476 0.172049 0.087808 0.138 Uiso 1 1 calc R . . . .
C129 C 1.0293(6) 0.2520(5) 0.0486(3) 0.111(3) Uani 1 1 d . . . . .
H129 H 1.061487 0.253244 0.021274 0.133 Uiso 1 1 calc R . . . .
C130 C 0.9590(5) 0.2987(4) 0.0491(2) 0.0855(19) Uani 1 1 d . . . . .
H130 H 0.945101 0.331896 0.022082 0.103 Uiso 1 1 calc R . . . .
C131 C 0.6131(3) 0.5159(3) 0.09789(17) 0.0455(11) Uani 1 1 d . . . . .
C132 C 0.6263(3) 0.5471(3) 0.14827(17) 0.0520(12) Uani 1 1 d . . . . .
H132 H 0.639769 0.517466 0.177415 0.062 Uiso 1 1 calc R . . . .
C133 C 0.6195(4) 0.6223(3) 0.1551(2) 0.0564(13) Uani 1 1 d . . . . .
H133 H 0.629553 0.642862 0.189021 0.068 Uiso 1 1 calc R . . . .
C134 C 0.5981(4) 0.6669(3) 0.1126(2) 0.0590(13) Uani 1 1 d . . . . .
H134 H 0.592199 0.717077 0.117329 0.071 Uiso 1 1 calc R . . . .
C135 C 0.5857(4) 0.6355(3) 0.0630(2) 0.0646(14) Uani 1 1 d . . . . .
H135 H 0.571746 0.665248 0.033896 0.078 Uiso 1 1 calc R . . . .
C136 C 0.5935(4) 0.5610(3) 0.05531(18) 0.0568(13) Uani 1 1 d . . . . .
H136 H 0.585425 0.541131 0.021398 0.068 Uiso 1 1 calc R . . . .
C137 C 0.7217(5) 0.2186(4) 0.0122(2) 0.0787(18) Uani 1 1 d . . . . .
C138 C 0.5380(5) 0.1879(3) -0.0009(3) 0.0854(19) Uani 1 1 d . . . . .

loop_
_atom_site_aniso_label
_atom_site_aniso_U_11
_atom_site_aniso_U_22
_atom_site_aniso_U_33
_atom_site_aniso_U_23
_atom_site_aniso_U_13
_atom_site_aniso_U_12
Rh1 0.0391(2) 0.04003(19) 0.04157(19) 0.00626(15) 0.01318(16) 0.00393(16)
Rh2 0.0363(2) 0.0516(2) 0.0459(2) 0.00414(17) 0.01081(16) 0.00312(17)
O1 0.119(4) 0.100(3) 0.048(2) 0.004(2) 0.028(2) 0.016(3)
O2 0.152(5) 0.072(3) 0.084(3) 0.032(2) 0.035(3) 0.028(3)
O3 0.106(3) 0.102(3) 0.043(2) 0.009(2) 0.011(2) 0.025(3)
O4 0.216(6) 0.073(3) 0.089(3) 0.026(3) 0.020(3) 0.070(4)
N1 0.0357(19) 0.0345(18) 0.0298(17) -0.0016(14) 0.0143(15) -0.0015(15)
N2 0.033(2) 0.0331(19) 0.047(2) 0.0040(16) 0.0122(16) 0.0016(15)
N3 0.037(2) 0.037(2) 0.048(2) 0.0016(17) 0.0085(17) -0.0009(16)
N4 0.0305(19) 0.047(2) 0.044(2) -0.0019(17) 0.0098(16) 0.0026(16)
C1 0.032(2) 0.031(2) 0.032(2) -0.0043(17) 0.0084(17) -0.0016(17)
C2 0.027(2) 0.037(2) 0.034(2) -0.0005(17) 0.0090(17) -0.0007(17)
C3 0.032(2) 0.035(2) 0.042(2) -0.0011(18) 0.0112(19) 0.0029(18)
C4 0.041(3) 0.030(2) 0.055(3) 0.000(2) 0.009(2) 0.0054(19)
C5 0.068(3) 0.034(2) 0.063(3) -0.010(2) 0.027(3) 0.003(2)
C6 0.054(3) 0.040(2) 0.050(3) 0.000(2) 0.023(2) 0.006(2)
C7 0.050(3) 0.030(2) 0.053(3) 0.003(2) 0.010(2) 0.004(2)
C8 0.052(3) 0.036(2) 0.055(3) 0.002(2) 0.018(2) 0.004(2)
C9 0.041(3) 0.037(2) 0.055(3) 0.000(2) 0.014(2) -0.002(2)
C10 0.033(2) 0.052(3) 0.048(3) -0.002(2) 0.012(2) 0.007(2)
C11 0.027(2) 0.057(3) 0.044(2) 0.000(2) 0.0050(19) 0.004(2)
C12 0.035(2) 0.043(3) 0.047(3) -0.002(2) 0.006(2) -0.003(2)
C13 0.056(3) 0.057(3) 0.051(3) -0.004(2) 0.002(2) 0.003(3)
C14 0.074(4) 0.047(3) 0.055(3) -0.006(2) 0.008(3) 0.006(3)
C15 0.041(3) 0.058(3) 0.053(3) -0.004(2) 0.007(2) 0.015(2)
C16 0.045(3) 0.081(4) 0.065(3) 0.013(3) 0.009(3) 0.021(3)
C17 0.073(5) 0.108(5) 0.068(4) 0.017(4) 0.007(3) 0.039(4)
C18 0.069(5) 0.147(8) 0.073(4) -0.003(5) -0.018(4) 0.046(5)
C19 0.052(4) 0.110(6) 0.116(6) -0.032(5) -0.013(4) 0.006(4)
C20 0.047(3) 0.081(4) 0.077(4) -0.009(3) -0.006(3) 0.000(3)
C21 0.040(3) 0.060(3) 0.055(3) -0.004(2) 0.008(2) 0.014(2)
C22 0.051(3) 0.050(3) 0.061(3) -0.006(2) 0.018(3) 0.013(2)
C23 0.034(2) 0.047(3) 0.043(2) -0.005(2) 0.016(2) -0.004(2)
C24 0.040(3) 0.050(3) 0.043(2) -0.007(2) 0.013(2) -0.001(2)
C25 0.035(2) 0.039(2) 0.037(2) -0.0041(18) 0.0131(19) -0.0026(19)
C26 0.029(2) 0.040(2) 0.031(2) -0.0041(18) 0.0087(17) -0.0023(18)
C27 0.051(3) 0.034(2) 0.046(2) -0.0004(19) 0.019(2) 0.006(2)
C28 0.041(3) 0.040(2) 0.037(2) -0.0030(19) 0.0158(19) -0.004(2)
C29 0.044(3) 0.070(3) 0.042(3) -0.006(2) 0.010(2) 0.003(2)
C30 0.070(4) 0.084(4) 0.036(3) -0.012(3) 0.013(3) 0.007(3)
C31 0.076(4) 0.097(4) 0.041(3) -0.009(3) 0.033(3) 0.011(3)
C32 0.052(3) 0.084(4) 0.052(3) -0.009(3) 0.025(3) 0.006(3)
C33 0.057(3) 0.061(3) 0.054(3) 0.012(3) 0.022(3) 0.008(3)
C34 0.053(3) 0.067(4) 0.060(3) 0.005(3) 0.010(3) 0.005(3)
C35 0.055(3) 0.046(3) 0.088(4) 0.008(3) 0.024(3) -0.004(3)
C36 0.075(4) 0.040(3) 0.086(4) 0.015(3) 0.022(3) -0.009(3)
C37 0.075(4) 0.033(3) 0.101(4) 0.014(3) 0.016(3) 0.011(3)
C38 0.044(3) 0.043(3) 0.092(4) 0.004(3) 0.009(3) 0.006(2)
C39 0.036(2) 0.035(2) 0.036(2) -0.0089(18) 0.0158(19) -0.0039(19)
C40 0.041(3) 0.061(3) 0.044(3) 0.001(2) 0.017(2) -0.006(2)
C41 0.074(4) 0.051(3) 0.056(3) 0.007(2) 0.027(3) -0.004(3)
C42 0.084(5) 0.061(3) 0.070(4) -0.004(3) 0.048(3) -0.010(3)
C43 0.045(3) 0.084(4) 0.096(4) -0.007(4) 0.038(3) -0.002(3)
C44 0.046(3) 0.057(3) 0.068(3) -0.003(3) 0.020(3) 0.008(2)
C45 0.053(3) 0.054(3) 0.049(3) 0.014(2) 0.013(2) 0.010(2)
C46 0.097(5) 0.060(4) 0.056(3) 0.008(3) 0.021(3) 0.024(3)
Rh3 0.0482(2) 0.03945(19) 0.03679(18) -0.00144(15) 0.00921(16) -0.00374(16)
Rh4 0.0447(2) 0.0434(2) 0.04178(19) 0.00029(16) 0.01040(16) 0.00777(17)
O5 0.107(3) 0.067(3) 0.046(2) 0.0007(18) 0.011(2) 0.007(2)
O6 0.186(5) 0.048(2) 0.080(3) -0.012(2) 0.049(3) 0.010(3)
O7 0.094(3) 0.077(3) 0.041(2) -0.0046(18) 0.0066(19) 0.012(2)
O8 0.189(5) 0.058(3) 0.073(3) -0.017(2) 0.007(3) 0.014(3)
N5 0.042(2) 0.041(2) 0.0314(18) 0.0029(15) 0.0078(16) 0.0007(17)
N6 0.063(3) 0.033(2) 0.039(2) -0.0001(16) 0.0084(19) -0.0009(19)
N7 0.056(3) 0.046(2) 0.045(2) 0.0028(18) 0.0127(19) 0.0178(19)
N8 0.041(2) 0.043(2) 0.0371(19) 0.0024(16) 0.0119(16) 0.0108(17)
C47 0.039(3) 0.051(3) 0.032(2) 0.002(2) 0.0068(19) -0.002(2)
C48 0.042(3) 0.051(3) 0.036(2) 0.000(2) 0.009(2) -0.008(2)
C49 0.063(3) 0.043(3) 0.038(2) 0.002(2) 0.013(2) -0.005(2)
C50 0.074(4) 0.041(3) 0.054(3) 0.004(2) 0.012(3) 0.003(3)
C51 0.113(5) 0.052(3) 0.043(3) 0.014(2) 0.017(3) 0.008(3)
C52 0.090(4) 0.052(3) 0.043(3) 0.009(2) 0.024(3) 0.006(3)
C53 0.102(5) 0.034(3) 0.048(3) 0.009(2) 0.011(3) 0.017(3)
C54 0.115(5) 0.041(3) 0.045(3) 0.010(2) 0.021(3) 0.026(3)
C55 0.074(4) 0.060(3) 0.053(3) 0.014(3) 0.017(3) 0.032(3)
C56 0.034(2) 0.057(3) 0.042(2) 0.000(2) 0.012(2) 0.006(2)
C57 0.033(2) 0.062(3) 0.045(3) -0.004(2) 0.013(2) 0.010(2)
C58 0.041(3) 0.062(3) 0.047(3) 0.000(2) 0.008(2) 0.020(2)
C59 0.069(4) 0.085(4) 0.058(3) 0.001(3) -0.005(3) 0.034(3)
C60 0.104(5) 0.065(4) 0.060(3) 0.007(3) 0.001(3) 0.040(4)
C61 0.043(3) 0.071(3) 0.053(3) -0.009(3) 0.007(2) 0.015(3)
C62 0.057(3) 0.085(4) 0.055(3) -0.002(3) 0.004(3) 0.019(3)
C63 0.083(5) 0.105(5) 0.050(3) -0.021(3) -0.009(3) 0.027(4)
C64 0.069(5) 0.150(8) 0.109(6) -0.062(6) 0.002(4) -0.012(5)
C65 0.063(4) 0.158(8) 0.116(6) -0.054(6) 0.023(4) -0.024(5)
C66 0.050(4) 0.118(6) 0.086(4) -0.025(4) 0.021(3) -0.011(4)
C67 0.056(3) 0.047(3) 0.058(3) -0.004(2) 0.014(3) 0.000(2)
C68 0.065(3) 0.038(3) 0.058(3) 0.007(2) 0.012(3) 0.012(2)
C69 0.037(2) 0.044(3) 0.045(2) 0.003(2) 0.017(2) 0.004(2)
C70 0.053(3) 0.037(2) 0.037(2) 0.0055(19) 0.015(2) 0.014(2)
C71 0.048(3) 0.035(2) 0.041(2) 0.0069(19) 0.014(2) 0.006(2)
C72 0.037(2) 0.045(3) 0.032(2) 0.0024(19) 0.0037(19) 0.000(2)
C73 0.055(3) 0.044(3) 0.047(3) 0.008(2) 0.015(2) 0.010(2)
C74 0.043(3) 0.056(3) 0.043(3) -0.004(2) 0.009(2) 0.008(2)
C75 0.050(3) 0.057(3) 0.041(3) 0.008(2) 0.001(2) 0.007(2)
C76 0.084(4) 0.053(3) 0.036(3) 0.009(2) 0.011(3) 0.018(3)
C77 0.089(4) 0.057(3) 0.043(3) 0.016(2) 0.031(3) 0.022(3)
C78 0.059(3) 0.063(3) 0.050(3) 0.009(2) 0.026(3) 0.016(3)
C79 0.053(3) 0.041(3) 0.052(3) 0.000(2) 0.015(2) 0.000(2)
C80 0.089(4) 0.054(3) 0.045(3) 0.001(2) 0.017(3) 0.011(3)
C81 0.148(7) 0.063(4) 0.081(4) 0.011(3) 0.036(4) 0.057(4)
C82 0.216(10) 0.062(5) 0.072(4) 0.015(3) 0.051(6) 0.082(6)
C83 0.217(10) 0.040(3) 0.064(4) 0.005(3) 0.025(6) 0.037(5)
C84 0.157(7) 0.037(3) 0.065(4) -0.002(3) 0.017(4) 0.009(4)
C85 0.061(3) 0.059(3) 0.045(3) 0.007(2) 0.019(2) -0.001(3)
C86 0.077(4) 0.068(4) 0.047(3) -0.005(3) 0.020(3) -0.007(3)
C87 0.118(6) 0.090(5) 0.059(4) -0.008(3) 0.041(4) 0.003(4)
C88 0.126(7) 0.136(7) 0.079(5) 0.007(5) 0.061(5) 0.030(6)
C89 0.084(5) 0.199(9) 0.091(5) 0.007(6) 0.046(4) 0.030(6)
C90 0.066(4) 0.141(6) 0.063(4) 0.000(4) 0.025(3) 0.004(4)
C91 0.050(3) 0.054(3) 0.043(3) -0.008(2) 0.010(2) 0.003(2)
C92 0.094(5) 0.053(3) 0.049(3) -0.001(3) 0.009(3) -0.010(3)
Rh5 0.0720(3) 0.0441(2) 0.0451(2) 0.00120(17) 0.0045(2) 0.0099(2)
Rh6 0.0937(3) 0.0467(2) 0.0409(2) -0.00233(17) 0.0133(2) 0.0225(2)
O9 0.172(6) 0.097(4) 0.230(7) -0.099(5) -0.002(5) 0.011(4)
O10 0.171(6) 0.115(4) 0.189(6) -0.046(4) 0.079(5) 0.051(4)
O11 0.131(4) 0.144(5) 0.098(4) -0.043(3) 0.012(3) 0.063(4)
O12 0.137(5) 0.133(5) 0.153(5) -0.097(4) 0.030(4) -0.029(4)
N9 0.054(3) 0.044(2) 0.039(2) 0.0035(17) -0.0007(18) -0.0024(19)
N10 0.054(3) 0.048(2) 0.045(2) 0.0022(18) 0.0079(19) 0.010(2)
N11 0.067(3) 0.055(3) 0.044(2) 0.0015(19) 0.012(2) 0.022(2)
N12 0.067(3) 0.035(2) 0.040(2) -0.0006(16) 0.008(2) 0.0027(19)
C93 0.054(3) 0.046(3) 0.041(2) 0.001(2) 0.003(2) 0.004(2)
C94 0.049(3) 0.052(3) 0.032(2) 0.004(2) 0.006(2) 0.007(2)
C95 0.058(3) 0.043(3) 0.051(3) -0.001(2) 0.009(2) 0.001(2)
C96 0.059(4) 0.073(4) 0.057(3) -0.001(3) 0.012(3) 0.017(3)
C97 0.048(4) 0.078(4) 0.130(6) -0.026(4) 0.015(4) 0.002(3)
C98 0.054(3) 0.056(3) 0.090(4) -0.008(3) 0.009(3) 0.006(3)
C99 0.057(4) 0.086(4) 0.071(4) -0.007(3) 0.023(3) 0.016(3)
C100 0.071(4) 0.088(5) 0.077(4) -0.008(3) 0.032(3) 0.024(3)
C101 0.071(4) 0.070(4) 0.065(4) -0.006(3) 0.028(3) 0.015(3)
C102 0.068(3) 0.033(2) 0.039(2) 0.0009(19) 0.008(2) 0.013(2)
C103 0.066(3) 0.033(2) 0.035(2) 0.0026(19) 0.011(2) 0.014(2)
C104 0.072(4) 0.055(3) 0.041(3) -0.003(2) 0.015(3) 0.013(3)
C105 0.065(4) 0.116(5) 0.063(4) -0.023(4) 0.016(3) 0.004(4)
C106 0.077(5) 0.136(7) 0.087(5) -0.019(5) 0.027(4) 0.003(4)
C107 0.046(3) 0.038(2) 0.036(2) 0.0011(19) 0.009(2) 0.005(2)
C108 0.057(3) 0.036(2) 0.043(2) 0.003(2) 0.008(2) 0.006(2)
C109 0.042(3) 0.057(3) 0.039(2) 0.012(2) 0.005(2) 0.002(2)
C110 0.040(3) 0.065(3) 0.043(3) -0.007(2) 0.009(2) 0.004(2)
C111 0.062(3) 0.045(3) 0.055(3) -0.008(2) 0.015(3) 0.017(2)
C112 0.071(3) 0.039(2) 0.042(2) 0.009(2) 0.015(2) 0.017(2)
C113 0.068(4) 0.059(3) 0.049(3) -0.005(2) 0.011(3) 0.012(3)
C114 0.055(3) 0.072(4) 0.061(3) -0.006(3) 0.007(3) 0.007(3)
C115 0.078(4) 0.038(3) 0.049(3) 0.004(2) 0.009(3) -0.002(3)
C116 0.072(4) 0.050(3) 0.053(3) -0.006(2) 0.001(3) -0.009(3)
C117 0.065(4) 0.061(3) 0.050(3) -0.003(3) -0.001(3) -0.013(3)
C118 0.061(3) 0.049(3) 0.047(3) 0.005(2) -0.003(2) -0.009(3)
C119 0.048(3) 0.075(4) 0.077(4) 0.003(3) 0.012(3) -0.003(3)
C120 0.055(3) 0.057(3) 0.060(3) 0.006(3) 0.005(3) 0.011(3)
C121 0.095(5) 0.092(5) 0.062(4) -0.002(3) -0.009(3) -0.027(4)
C122 0.126(7) 0.110(6) 0.077(5) -0.023(4) -0.003(4) -0.048(5)
C123 0.139(7) 0.080(5) 0.106(6) -0.026(4) 0.008(5) -0.051(5)
C124 0.128(6) 0.065(4) 0.078(4) -0.001(3) 0.006(4) -0.024(4)
C125 0.120(6) 0.064(4) 0.096(5) -0.032(4) 0.012(4) 0.021(4)
C126 0.128(6) 0.069(4) 0.084(4) -0.017(3) 0.031(4) 0.033(4)
C127 0.132(7) 0.110(6) 0.108(5) 0.017(4) 0.063(5) 0.065(5)
C128 0.124(7) 0.117(7) 0.140(7) 0.004(6) 0.075(6) 0.059(6)
C129 0.124(7) 0.124(7) 0.118(6) 0.004(5) 0.076(6) 0.045(6)
C130 0.088(5) 0.104(5) 0.078(4) 0.012(4) 0.039(4) 0.026(4)
C131 0.044(3) 0.047(3) 0.040(2) -0.004(2) 0.003(2) 0.002(2)
C132 0.047(3) 0.067(3) 0.039(3) 0.007(2) 0.009(2) 0.004(2)
C133 0.049(3) 0.063(3) 0.054(3) -0.015(3) 0.014(2) 0.000(3)
C134 0.054(3) 0.050(3) 0.067(3) -0.009(3) 0.007(3) 0.004(2)
C135 0.078(4) 0.053(3) 0.055(3) 0.007(3) 0.001(3) 0.011(3)
C136 0.073(4) 0.048(3) 0.039(3) 0.000(2) -0.002(2) 0.002(3)
C137 0.095(5) 0.073(4) 0.061(4) -0.010(3) 0.002(3) 0.023(4)
C138 0.098(5) 0.061(4) 0.091(5) -0.024(3) 0.015(4) 0.009(4)

loop_
_atom_type_symbol
_atom_type_description
_atom_type_scat_dispersion_real
_atom_type_scat_dispersion_imag
_atom_type_scat_source
C C 0.0033 0.0016 'International Tables Vol C Tables 4.2.6.8 and 6.1.1.4'
H H 0.0000 0.0000 'International Tables Vol C Tables 4.2.6.8 and 6.1.1.4'
N N 0.0061 0.0033 'International Tables Vol C Tables 4.2.6.8 and 6.1.1.4'
O O 0.0106 0.0060 'International Tables Vol C Tables 4.2.6.8 and 6.1.1.4'
Rh Rh -1.1178 0.9187 'International Tables Vol C Tables 4.2.6.8 and 6.1.1.4'

loop_
_geom_angle_atom_site_label_1
_geom_angle_atom_site_label_2
_geom_angle_atom_site_label_3
_geom_angle
_geom_angle_site_symmetry_1
_geom_angle_site_symmetry_3
_geom_angle_publ_flag
N2 Rh1 N1 87.02(12) . . ?
C45 Rh1 N1 94.94(17) . . ?
C45 Rh1 N2 171.80(18) . . ?
C46 Rh1 N1 171.1(2) . . ?
C46 Rh1 N2 92.07(18) . . ?
C46 Rh1 C45 84.8(2) . . ?
N3 Rh2 N4 87.85(13) . . ?
C33 Rh2 N3 174.99(18) . . ?
C33 Rh2 N4 93.91(18) . . ?
C34 Rh2 N3 94.71(19) . . ?
C34 Rh2 N4 174.10(19) . . ?
C34 Rh2 C33 83.1(2) . . ?
C1 N1 Rh1 120.3(2) . . ?
C26 N1 Rh1 131.5(3) . . ?
C26 N1 C1 106.4(3) . . ?
C3 N2 Rh1 119.5(3) . . ?
C4 N2 Rh1 131.1(3) . . ?
C4 N2 C3 105.9(3) . . ?
C9 N3 Rh2 130.0(3) . . ?
C9 N3 C12 106.3(4) . . ?
C12 N3 Rh2 123.0(3) . . ?
C10 N4 Rh2 122.4(3) . . ?
C23 N4 Rh2 128.8(3) . . ?
C23 N4 C10 105.2(4) . . ?
N1 C1 C28 108.5(3) . . ?
C2 C1 N1 125.8(3) . . ?
C2 C1 C28 125.5(4) . . ?
C1 C2 C3 125.0(4) . . ?
C1 C2 C39 117.4(3) . . ?
C3 C2 C39 117.5(3) . . ?
N2 C3 C6 109.0(3) . . ?
C2 C3 N2 124.4(3) . . ?
C2 C3 C6 125.6(4) . . ?
N2 C4 C5 110.8(4) . . ?
N2 C4 C7 125.5(4) . . ?
C5 C4 C7 123.7(4) . . ?
C4 C5 H5 126.1 . . ?
C6 C5 C4 107.9(4) . . ?
C6 C5 H5 126.1 . . ?
C3 C6 H6 126.8 . . ?
C5 C6 C3 106.5(4) . . ?
C5 C6 H6 126.8 . . ?
C8 C7 C4 123.3(4) . . ?
C38 C7 C4 118.2(4) . . ?
C38 C7 C8 118.0(4) . . ?
C7 C8 C9 124.1(4) . . ?
C7 C8 C35 118.7(4) . . ?
C35 C8 C9 116.4(4) . . ?
N3 C9 C8 127.8(4) . . ?
N3 C9 C14 110.6(4) . . ?
C14 C9 C8 121.4(4) . . ?
C11 C10 N4 123.6(4) . . ?
C11 C10 C21 127.2(4) . . ?
C21 C10 N4 108.9(4) . . ?
C10 C11 C15 117.7(4) . . ?
C12 C11 C10 126.6(4) . . ?
C12 C11 C15 115.6(4) . . ?
N3 C12 C13 108.7(4) . . ?
C11 C12 N3 125.5(4) . . ?
C11 C12 C13 125.2(4) . . ?
C12 C13 H13 126.5 . . ?
C14 C13 C12 107.0(4) . . ?
C14 C13 H13 126.5 . . ?
C9 C14 H14 126.3 . . ?
C13 C14 C9 107.5(4) . . ?
C13 C14 H14 126.3 . . ?
C16 C15 C11 121.9(5) . . ?
C16 C15 C20 118.8(5) . . ?
C20 C15 C11 119.3(5) . . ?
C15 C16 H16 119.5 . . ?
C15 C16 C17 121.1(6) . . ?
C17 C16 H16 119.5 . . ?
C16 C17 H17 120.0 . . ?
C18 C17 C16 120.1(7) . . ?
C18 C17 H17 120.0 . . ?
C17 C18 H18 119.8 . . ?
C17 C18 C19 120.4(6) . . ?
C19 C18 H18 119.8 . . ?
C18 C19 H19 119.9 . . ?
C18 C19 C20 120.2(6) . . ?
C20 C19 H19 119.9 . . ?
C15 C20 C19 119.4(6) . . ?
C15 C20 H20 120.3 . . ?
C19 C20 H20 120.3 . . ?
C10 C21 H21 126.2 . . ?
C22 C21 C10 107.6(4) . . ?
C22 C21 H21 126.2 . . ?
C21 C22 H22 126.2 . . ?
C21 C22 C23 107.6(4) . . ?
C23 C22 H22 126.2 . . ?
N4 C23 C22 110.6(4) . . ?
N4 C23 C24 124.7(4) . . ?
C22 C23 C24 124.6(4) . . ?
C25 C24 C23 124.0(4) . . ?
C32 C24 C23 116.5(4) . . ?
C32 C24 C25 119.3(4) . . ?
C24 C25 C26 122.2(4) . . ?
C29 C25 C24 119.0(4) . . ?
C29 C25 C26 117.6(4) . . ?
N1 C26 C25 128.2(4) . . ?
N1 C26 C27 110.8(3) . . ?
C27 C26 C25 120.8(4) . . ?
C26 C27 H27 126.5 . . ?
C28 C27 C26 107.1(4) . . ?
C28 C27 H27 126.5 . . ?
C1 C28 H28 126.4 . . ?
C27 C28 C1 107.1(4) . . ?
C27 C28 H28 126.4 . . ?
C25 C29 H29 119.5 . . ?
C30 C29 C25 121.0(5) . . ?
C30 C29 H29 119.5 . . ?
C29 C30 H30 120.0 . . ?
C31 C30 C29 120.0(5) . . ?
C31 C30 H30 120.0 . . ?
C30 C31 H31 120.2 . . ?
C30 C31 C32 119.6(4) . . ?
C32 C31 H31 120.2 . . ?
C24 C32 H32 119.5 . . ?
C31 C32 C24 121.1(5) . . ?
C31 C32 H32 119.5 . . ?
O1 C33 Rh2 171.7(5) . . ?
O2 C34 Rh2 172.8(5) . . ?
C8 C35 H35 119.4 . . ?
C36 C35 C8 121.2(5) . . ?
C36 C35 H35 119.4 . . ?
C35 C36 H36 119.7 . . ?
C37 C36 C35 120.6(5) . . ?
C37 C36 H36 119.7 . . ?
C36 C37 H37 120.4 . . ?
C36 C37 C38 119.2(5) . . ?
C38 C37 H37 120.4 . . ?
C7 C38 H38 119.0 . . ?
C37 C38 C7 122.0(5) . . ?
C37 C38 H38 119.0 . . ?
C40 C39 C2 121.2(4) . . ?
C44 C39 C2 119.7(4) . . ?
C44 C39 C40 119.1(4) . . ?
C39 C40 H40 119.6 . . ?
C39 C40 C41 120.7(5) . . ?
C41 C40 H40 119.6 . . ?
C40 C41 H41 120.0 . . ?
C42 C41 C40 120.0(5) . . ?
C42 C41 H41 120.0 . . ?
C41 C42 H42 119.8 . . ?
C41 C42 C43 120.4(5) . . ?
C43 C42 H42 119.8 . . ?
C42 C43 H43 120.0 . . ?
C42 C43 C44 119.9(5) . . ?
C44 C43 H43 120.0 . . ?
C39 C44 C43 119.8(5) . . ?
C39 C44 H44 120.1 . . ?
C43 C44 H44 120.1 . . ?
O3 C45 Rh1 172.0(5) . . ?
O4 C46 Rh1 174.0(6) . . ?
N5 Rh3 N6 86.48(13) . . ?
C91 Rh3 N5 94.34(17) . . ?
C91 Rh3 N6 172.63(18) . . ?
C92 Rh3 N5 173.9(2) . . ?
C92 Rh3 N6 95.09(19) . . ?
C92 Rh3 C91 83.4(2) . . ?
N8 Rh4 N7 87.23(14) . . ?
C79 Rh4 N7 174.28(18) . . ?
C79 Rh4 N8 95.93(17) . . ?
C80 Rh4 N7 94.41(18) . . ?
C80 Rh4 N8 172.0(2) . . ?
C80 Rh4 C79 81.8(2) . . ?
C47 N5 Rh3 121.7(3) . . ?
C72 N5 Rh3 130.5(3) . . ?
C72 N5 C47 105.6(4) . . ?
C49 N6 Rh3 120.3(3) . . ?
C50 N6 Rh3 130.7(3) . . ?
C50 N6 C49 106.2(4) . . ?
C55 N7 Rh4 126.5(3) . . ?
C55 N7 C58 107.5(4) . . ?
C58 N7 Rh4 121.9(3) . . ?
C56 N8 Rh4 123.8(3) . . ?
C69 N8 Rh4 129.3(3) . . ?
C69 N8 C56 106.1(4) . . ?
C48 C47 N5 123.4(4) . . ?
C74 C47 N5 109.2(4) . . ?
C74 C47 C48 126.7(4) . . ?
C47 C48 C85 115.7(4) . . ?
C49 C48 C47 126.0(4) . . ?
C49 C48 C85 118.2(4) . . ?
N6 C49 C52 108.3(4) . . ?
C48 C49 N6 125.2(4) . . ?
C48 C49 C52 126.1(4) . . ?
N6 C50 C51 110.7(5) . . ?
N6 C50 C53 126.5(4) . . ?
C51 C50 C53 122.5(5) . . ?
C50 C51 H51 126.3 . . ?
C52 C51 C50 107.3(5) . . ?
C52 C51 H51 126.3 . . ?
C49 C52 H52 126.2 . . ?
C51 C52 C49 107.5(5) . . ?
C51 C52 H52 126.2 . . ?
C54 C53 C50 124.6(5) . . ?
C54 C53 C84 119.1(6) . . ?
C84 C53 C50 115.7(6) . . ?
C53 C54 C55 124.6(5) . . ?
C53 C54 C81 119.6(6) . . ?
C81 C54 C55 115.5(6) . . ?
N7 C55 C54 126.7(5) . . ?
N7 C55 C60 109.1(5) . . ?
C60 C55 C54 124.2(5) . . ?
N8 C56 C57 124.6(4) . . ?
N8 C56 C67 108.3(4) . . ?
C67 C56 C57 126.8(4) . . ?
C56 C57 C61 116.3(4) . . ?
C58 C57 C56 126.0(4) . . ?
C58 C57 C61 117.6(4) . . ?
N7 C58 C59 107.9(5) . . ?
C57 C58 N7 124.9(4) . . ?
C57 C58 C59 127.0(5) . . ?
C58 C59 H59 126.0 . . ?
C60 C59 C58 107.9(5) . . ?
C60 C59 H59 126.0 . . ?
C55 C60 H60 126.2 . . ?
C59 C60 C55 107.5(5) . . ?
C59 C60 H60 126.2 . . ?
C62 C61 C57 121.3(5) . . ?
C62 C61 C66 117.8(5) . . ?
C66 C61 C57 120.7(5) . . ?
C61 C62 H62 119.6 . . ?
C61 C62 C63 120.8(6) . . ?
C63 C62 H62 119.6 . . ?
C62 C63 H63 119.7 . . ?
C64 C63 C62 120.6(6) . . ?
C64 C63 H63 119.7 . . ?
C63 C64 H64 119.7 . . ?
C63 C64 C65 120.5(6) . . ?
C65 C64 H64 119.7 . . ?
C64 C65 H65 120.5 . . ?
C64 C65 C66 119.0(7) . . ?
C66 C65 H65 120.5 . . ?
C61 C66 H66 119.5 . . ?
C65 C66 C61 121.0(6) . . ?
C65 C66 H66 119.5 . . ?
C56 C67 H67 125.9 . . ?
C68 C67 C56 108.1(4) . . ?
C68 C67 H67 125.9 . . ?
C67 C68 H68 126.6 . . ?
C67 C68 C69 106.7(4) . . ?
C69 C68 H68 126.6 . . ?
N8 C69 C68 110.8(4) . . ?
N8 C69 C70 126.6(4) . . ?
C68 C69 C70 122.6(4) . . ?
C71 C70 C69 123.0(4) . . ?
C78 C70 C69 117.5(4) . . ?
C78 C70 C71 118.8(4) . . ?
C70 C71 C72 123.3(4) . . ?
C75 C71 C70 118.8(4) . . ?
C75 C71 C72 117.4(4) . . ?
N5 C72 C71 125.3(4) . . ?
N5 C72 C73 110.7(4) . . ?
C73 C72 C71 123.9(4) . . ?
C72 C73 H73 126.5 . . ?
C74 C73 C72 107.0(4) . . ?
C74 C73 H73 126.5 . . ?
C47 C74 H74 126.3 . . ?
C73 C74 C47 107.5(4) . . ?
C73 C74 H74 126.3 . . ?
C71 C75 H75 119.5 . . ?
C76 C75 C71 121.0(5) . . ?
C76 C75 H75 119.5 . . ?
C75 C76 H76 119.8 . . ?
C77 C76 C75 120.3(5) . . ?
C77 C76 H76 119.8 . . ?
C76 C77 H77 120.1 . . ?
C76 C77 C78 119.8(5) . . ?
C78 C77 H77 120.1 . . ?
C70 C78 C77 121.3(5) . . ?
C70 C78 H78 119.4 . . ?
C77 C78 H78 119.4 . . ?
O5 C79 Rh4 171.4(4) . . ?
O6 C80 Rh4 171.0(5) . . ?
C54 C81 H81 119.5 . . ?
C82 C81 C54 121.1(8) . . ?
C82 C81 H81 119.5 . . ?
C81 C82 H82 120.8 . . ?
C83 C82 C81 118.5(7) . . ?
C83 C82 H82 120.8 . . ?
C82 C83 H83 118.9 . . ?
C82 C83 C84 122.2(7) . . ?
C84 C83 H83 118.9 . . ?
C53 C84 H84 120.3 . . ?
C83 C84 C53 119.4(7) . . ?
C83 C84 H84 120.3 . . ?
C86 C85 C48 121.1(5) . . ?
C90 C85 C48 120.1(4) . . ?
C90 C85 C86 118.8(5) . . ?
C85 C86 H86 120.1 . . ?
C87 C86 C85 119.8(6) . . ?
C87 C86 H86 120.1 . . ?
C86 C87 H87 119.8 . . ?
C88 C87 C86 120.4(6) . . ?
C88 C87 H87 119.8 . . ?
C87 C88 H88 119.5 . . ?
C87 C88 C89 121.0(6) . . ?
C89 C88 H88 119.5 . . ?
C88 C89 H89 121.0 . . ?
C88 C89 C90 118.0(7) . . ?
C90 C89 H89 121.0 . . ?
C85 C90 C89 122.0(6) . . ?
C85 C90 H90 119.0 . . ?
C89 C90 H90 119.0 . . ?
O7 C91 Rh3 173.3(4) . . ?
O8 C92 Rh3 172.7(5) . . ?
N9 Rh5 Rh6 96.96(10) . . ?
N9 Rh5 N10 88.16(15) . . ?
N10 Rh5 Rh6 94.23(10) . . ?
C137 Rh5 Rh6 87.04(19) . . ?
C137 Rh5 N9 174.8(2) . . ?
C137 Rh5 N10 94.9(2) . . ?
C138 Rh5 Rh6 92.5(2) . . ?
C138 Rh5 N9 94.1(2) . . ?
C138 Rh5 N10 172.6(2) . . ?
C138 Rh5 C137 82.3(3) . . ?
N11 Rh6 Rh5 90.61(11) . . ?
N11 Rh6 N12 87.95(15) . . ?
N12 Rh6 Rh5 87.62(10) . . ?
C125 Rh6 Rh5 97.5(2) . . ?
C125 Rh6 N11 171.7(3) . . ?
C125 Rh6 N12 93.9(2) . . ?
C126 Rh6 Rh5 98.5(2) . . ?
C126 Rh6 N11 93.9(2) . . ?
C126 Rh6 N12 173.6(2) . . ?
C126 Rh6 C125 83.4(3) . . ?
C93 N9 Rh5 123.2(3) . . ?
C118 N9 Rh5 129.5(3) . . ?
C118 N9 C93 105.1(4) . . ?
C95 N10 Rh5 122.3(3) . . ?
C96 N10 Rh5 129.0(3) . . ?
C96 N10 C95 107.1(4) . . ?
C101 N11 Rh6 129.7(3) . . ?
C101 N11 C104 106.2(4) . . ?
C104 N11 Rh6 121.2(3) . . ?
C102 N12 Rh6 122.0(3) . . ?
C115 N12 Rh6 130.0(3) . . ?
C115 N12 C102 106.5(4) . . ?
N9 C93 C120 109.1(4) . . ?
C94 C93 N9 125.2(5) . . ?
C94 C93 C120 125.7(5) . . ?
C93 C94 C131 118.1(4) . . ?
C95 C94 C93 125.9(5) . . ?
C95 C94 C131 115.9(4) . . ?
N10 C95 C98 107.8(5) . . ?
C94 C95 N10 126.6(4) . . ?
C94 C95 C98 125.5(5) . . ?
N10 C96 C97 109.6(5) . . ?
N10 C96 C99 127.6(5) . . ?
C97 C96 C99 122.8(5) . . ?
C96 C97 H97 126.2 . . ?
C98 C97 C96 107.7(5) . . ?
C98 C97 H97 126.2 . . ?
C95 C98 H98 126.1 . . ?
C97 C98 C95 107.8(5) . . ?
C97 C98 H98 126.1 . . ?
C100 C99 C96 121.4(5) . . ?
C130 C99 C96 120.5(6) . . ?
C130 C99 C100 117.3(6) . . ?
C99 C100 C101 120.0(5) . . ?
C127 C100 C99 120.0(5) . . ?
C127 C100 C101 119.3(6) . . ?
N11 C101 C100 126.1(5) . . ?
N11 C101 C106 110.3(5) . . ?
C106 C101 C100 123.4(6) . . ?
N12 C102 C113 108.2(4) . . ?
C103 C102 N12 125.7(4) . . ?
C103 C102 C113 125.9(4) . . ?
C102 C103 C104 126.2(4) . . ?
C102 C103 C107 116.4(4) . . ?
C104 C103 C107 117.1(4) . . ?
C103 C104 N11 125.1(5) . . ?
C103 C104 C105 125.8(4) . . ?
C105 C104 N11 108.8(5) . . ?
C104 C105 H105 126.1 . . ?
C106 C105 C104 107.7(5) . . ?
C106 C105 H105 126.1 . . ?
C101 C106 H106 126.5 . . ?
C105 C106 C101 107.0(6) . . ?
C105 C106 H106 126.5 . . ?
C108 C107 C103 120.7(4) . . ?
C112 C107 C103 120.4(4) . . ?
C112 C107 C108 118.9(4) . . ?
C107 C108 H108 120.1 . . ?
C109 C108 C107 119.8(4) . . ?
C109 C108 H108 120.1 . . ?
C108 C109 H109 119.8 . . ?
C110 C109 C108 120.4(4) . . ?
C110 C109 H109 119.8 . . ?
C109 C110 H110 119.9 . . ?
C109 C110 C111 120.2(4) . . ?
C111 C110 H110 119.9 . . ?
C110 C111 H111 119.9 . . ?
C110 C111 C112 120.1(4) . . ?
C112 C111 H111 119.9 . . ?
C107 C112 C111 120.5(4) . . ?
C107 C112 H112 119.8 . . ?
C111 C112 H112 119.8 . . ?
C102 C113 H113 125.9 . . ?
C114 C113 C102 108.2(4) . . ?
C114 C113 H113 125.9 . . ?
C113 C114 H114 127.1 . . ?
C113 C114 C115 105.9(5) . . ?
C115 C114 H114 127.1 . . ?
N12 C115 C114 111.2(4) . . ?
N12 C115 C116 127.6(5) . . ?
C114 C115 C116 121.1(5) . . ?
C117 C116 C115 118.9(4) . . ?
C124 C116 C115 120.6(5) . . ?
C124 C116 C117 119.8(5) . . ?
C116 C117 C118 121.6(4) . . ?
C121 C117 C116 118.6(5) . . ?
C121 C117 C118 119.6(5) . . ?
N9 C118 C117 123.7(5) . . ?
N9 C118 C119 111.9(4) . . ?
C119 C118 C117 124.3(5) . . ?
C118 C119 H119 126.7 . . ?
C120 C119 C118 106.6(5) . . ?
C120 C119 H119 126.7 . . ?
C93 C120 H120 126.3 . . ?
C119 C120 C93 107.3(5) . . ?
C119 C120 H120 126.3 . . ?
C117 C121 H121 119.3 . . ?
C122 C121 C117 121.3(7) . . ?
C122 C121 H121 119.3 . . ?
C121 C122 H122 120.2 . . ?
C121 C122 C123 119.7(6) . . ?
C123 C122 H122 120.2 . . ?
C122 C123 H123 119.9 . . ?
C122 C123 C124 120.3(6) . . ?
C124 C123 H123 119.9 . . ?
C116 C124 C123 120.2(6) . . ?
C116 C124 H124 119.9 . . ?
C123 C124 H124 119.9 . . ?
O9 C125 Rh6 171.1(7) . . ?
O10 C126 Rh6 171.1(7) . . ?
C100 C127 H127 120.1 . . ?
C128 C127 C100 119.8(7) . . ?
C128 C127 H127 120.1 . . ?
C127 C128 H128 119.6 . . ?
C129 C128 C127 120.8(7) . . ?
C129 C128 H128 119.6 . . ?
C128 C129 H129 120.1 . . ?
C128 C129 C130 119.8(7) . . ?
C130 C129 H129 120.1 . . ?
C99 C130 H130 118.9 . . ?
C129 C130 C99 122.3(7) . . ?
C129 C130 H130 118.9 . . ?
C132 C131 C94 121.7(4) . . ?
C136 C131 C94 119.5(4) . . ?
C136 C131 C132 118.9(4) . . ?
C131 C132 H132 119.9 . . ?
C133 C132 C131 120.1(5) . . ?
C133 C132 H132 119.9 . . ?
C132 C133 H133 119.5 . . ?
C134 C133 C132 121.0(5) . . ?
C134 C133 H133 119.5 . . ?
C133 C134 H134 120.8 . . ?
C133 C134 C135 118.4(5) . . ?
C135 C134 H134 120.8 . . ?
C134 C135 H135 119.2 . . ?
C134 C135 C136 121.5(5) . . ?
C136 C135 H135 119.2 . . ?
C131 C136 C135 120.1(4) . . ?
C131 C136 H136 120.0 . . ?
C135 C136 H136 120.0 . . ?
O11 C137 Rh5 170.8(6) . . ?
O12 C138 Rh5 172.1(6) . . ?

loop_
_geom_bond_atom_site_label_1
_geom_bond_atom_site_label_2
_geom_bond_distance
_geom_bond_site_symmetry_2
_geom_bond_publ_flag
Rh1 N1 2.083(3) . ?
Rh1 N2 2.077(3) . ?
Rh1 C45 1.858(5) . ?
Rh1 C46 1.855(6) . ?
Rh2 N3 2.067(3) . ?
Rh2 N4 2.089(4) . ?
Rh2 C33 1.862(5) . ?
Rh2 C34 1.864(6) . ?
O1 C33 1.135(5) . ?
O2 C34 1.131(6) . ?
O3 C45 1.129(5) . ?
O4 C46 1.129(6) . ?
N1 C1 1.403(5) . ?
N1 C26 1.348(5) . ?
N2 C3 1.406(5) . ?
N2 C4 1.346(5) . ?
N3 C9 1.352(5) . ?
N3 C12 1.405(5) . ?
N4 C10 1.413(5) . ?
N4 C23 1.369(5) . ?
C1 C2 1.398(5) . ?
C1 C28 1.409(5) . ?
C2 C3 1.400(5) . ?
C2 C39 1.504(5) . ?
C3 C6 1.411(5) . ?
C4 C5 1.394(6) . ?
C4 C7 1.486(6) . ?
C5 H5 0.9300 . ?
C5 C6 1.369(6) . ?
C6 H6 0.9300 . ?
C7 C8 1.395(6) . ?
C7 C38 1.394(6) . ?
C8 C9 1.478(6) . ?
C8 C35 1.405(6) . ?
C9 C14 1.413(6) . ?
C10 C11 1.395(6) . ?
C10 C21 1.402(6) . ?
C11 C12 1.395(6) . ?
C11 C15 1.503(6) . ?
C12 C13 1.423(6) . ?
C13 H13 0.9300 . ?
C13 C14 1.366(7) . ?
C14 H14 0.9300 . ?
C15 C16 1.372(7) . ?
C15 C20 1.389(7) . ?
C16 H16 0.9300 . ?
C16 C17 1.379(7) . ?
C17 H17 0.9300 . ?
C17 C18 1.358(9) . ?
C18 H18 0.9300 . ?
C18 C19 1.359(10) . ?
C19 H19 0.9300 . ?
C19 C20 1.402(8) . ?
C20 H20 0.9300 . ?
C21 H21 0.9300 . ?
C21 C22 1.363(6) . ?
C22 H22 0.9300 . ?
C22 C23 1.396(6) . ?
C23 C24 1.488(6) . ?
C24 C25 1.390(6) . ?
C24 C32 1.386(6) . ?
C25 C26 1.488(5) . ?
C25 C29 1.389(6) . ?
C26 C27 1.397(6) . ?
C27 H27 0.9300 . ?
C27 C28 1.377(5) . ?
C28 H28 0.9300 . ?
C29 H29 0.9300 . ?
C29 C30 1.376(6) . ?
C30 H30 0.9300 . ?
C30 C31 1.373(7) . ?
C31 H31 0.9300 . ?
C31 C32 1.379(7) . ?
C32 H32 0.9300 . ?
C35 H35 0.9300 . ?
C35 C36 1.369(7) . ?
C36 H36 0.9300 . ?
C36 C37 1.351(7) . ?
C37 H37 0.9300 . ?
C37 C38 1.387(7) . ?
C38 H38 0.9300 . ?
C39 C40 1.380(6) . ?
C39 C44 1.368(6) . ?
C40 H40 0.9300 . ?
C40 C41 1.390(6) . ?
C41 H41 0.9300 . ?
C41 C42 1.353(7) . ?
C42 H42 0.9300 . ?
C42 C43 1.368(8) . ?
C43 H43 0.9300 . ?
C43 C44 1.409(7) . ?
C44 H44 0.9300 . ?
Rh3 N5 2.072(3) . ?
Rh3 N6 2.089(3) . ?
Rh3 C91 1.852(5) . ?
Rh3 C92 1.833(6) . ?
Rh4 N7 2.087(4) . ?
Rh4 N8 2.082(3) . ?
Rh4 C79 1.866(5) . ?
Rh4 C80 1.852(5) . ?
O5 C79 1.122(5) . ?
O6 C80 1.130(6) . ?
O7 C91 1.134(5) . ?
O8 C92 1.143(6) . ?
N5 C47 1.411(5) . ?
N5 C72 1.352(5) . ?
N6 C49 1.402(6) . ?
N6 C50 1.342(6) . ?
N7 C55 1.365(6) . ?
N7 C58 1.400(6) . ?
N8 C56 1.405(5) . ?
N8 C69 1.352(5) . ?
C47 C48 1.406(6) . ?
C47 C74 1.400(6) . ?
C48 C49 1.386(7) . ?
C48 C85 1.512(6) . ?
C49 C52 1.420(6) . ?
C50 C51 1.412(7) . ?
C50 C53 1.490(7) . ?
C51 H51 0.9300 . ?
C51 C52 1.347(7) . ?
C52 H52 0.9300 . ?
C53 C54 1.388(8) . ?
C53 C84 1.398(7) . ?
C54 C55 1.467(8) . ?
C54 C81 1.402(7) . ?
C55 C60 1.426(7) . ?
C56 C57 1.406(6) . ?
C56 C67 1.406(6) . ?
C57 C58 1.391(6) . ?
C57 C61 1.499(6) . ?
C58 C59 1.422(7) . ?
C59 H59 0.9300 . ?
C59 C60 1.361(8) . ?
C60 H60 0.9300 . ?
C61 C62 1.385(7) . ?
C61 C66 1.398(7) . ?
C62 H62 0.9300 . ?
C62 C63 1.386(7) . ?
C63 H63 0.9300 . ?
C63 C64 1.351(9) . ?
C64 H64 0.9300 . ?
C64 C65 1.386(10) . ?
C65 H65 0.9300 . ?
C65 C66 1.390(8) . ?
C66 H66 0.9300 . ?
C67 H67 0.9300 . ?
C67 C68 1.361(6) . ?
C68 H68 0.9300 . ?
C68 C69 1.406(6) . ?
C69 C70 1.481(6) . ?
C70 C71 1.401(6) . ?
C70 C78 1.386(6) . ?
C71 C72 1.482(6) . ?
C71 C75 1.400(6) . ?
C72 C73 1.414(6) . ?
C73 H73 0.9300 . ?
C73 C74 1.367(6) . ?
C74 H74 0.9300 . ?
C75 H75 0.9300 . ?
C75 C76 1.378(6) . ?
C76 H76 0.9300 . ?
C76 C77 1.357(7) . ?
C77 H77 0.9300 . ?
C77 C78 1.390(7) . ?
C78 H78 0.9300 . ?
C81 H81 0.9300 . ?
C81 C82 1.381(10) . ?
C82 H82 0.9300 . ?
C82 C83 1.362(11) . ?
C83 H83 0.9300 . ?
C83 C84 1.388(9) . ?
C84 H84 0.9300 . ?
C85 C86 1.390(6) . ?
C85 C90 1.364(7) . ?
C86 H86 0.9300 . ?
C86 C87 1.392(8) . ?
C87 H87 0.9300 . ?
C87 C88 1.358(9) . ?
C88 H88 0.9300 . ?
C88 C89 1.382(10) . ?
C89 H89 0.9300 . ?
C89 C90 1.398(8) . ?
C90 H90 0.9300 . ?
Rh5 Rh6 3.1789(6) . ?
Rh5 N9 2.084(4) . ?
Rh5 N10 2.086(4) . ?
Rh5 C137 1.848(7) . ?
Rh5 C138 1.846(6) . ?
Rh6 N11 2.080(4) . ?
Rh6 N12 2.089(4) . ?
Rh6 C125 1.841(7) . ?
Rh6 C126 1.836(7) . ?
O9 C125 1.132(7) . ?
O10 C126 1.137(7) . ?
O11 C137 1.138(7) . ?
O12 C138 1.126(7) . ?
N9 C93 1.395(6) . ?
N9 C118 1.363(6) . ?
N10 C95 1.398(6) . ?
N10 C96 1.357(6) . ?
N11 C101 1.357(6) . ?
N11 C104 1.397(5) . ?
N12 C102 1.396(5) . ?
N12 C115 1.335(6) . ?
C93 C94 1.385(6) . ?
C93 C120 1.420(7) . ?
C94 C95 1.381(6) . ?
C94 C131 1.494(6) . ?
C95 C98 1.415(7) . ?
C96 C97 1.404(8) . ?
C96 C99 1.459(7) . ?
C97 H97 0.9300 . ?
C97 C98 1.358(7) . ?
C98 H98 0.9300 . ?
C99 C100 1.409(8) . ?
C99 C130 1.399(7) . ?
C100 C101 1.492(7) . ?
C100 C127 1.405(8) . ?
C101 C106 1.399(8) . ?
C102 C103 1.385(6) . ?
C102 C113 1.411(7) . ?
C103 C104 1.393(7) . ?
C103 C107 1.495(5) . ?
C104 C105 1.395(7) . ?
C105 H105 0.9300 . ?
C105 C106 1.368(8) . ?
C106 H106 0.9300 . ?
C107 C108 1.390(6) . ?
C107 C112 1.378(6) . ?
C108 H108 0.9300 . ?
C108 C109 1.386(6) . ?
C109 H109 0.9300 . ?
C109 C110 1.362(6) . ?
C110 H110 0.9300 . ?
C110 C111 1.367(6) . ?
C111 H111 0.9300 . ?
C111 C112 1.383(6) . ?
C112 H112 0.9300 . ?
C113 H113 0.9300 . ?
C113 C114 1.362(7) . ?
C114 H114 0.9300 . ?
C114 C115 1.418(7) . ?
C115 C116 1.490(7) . ?
C116 C117 1.398(7) . ?
C116 C124 1.384(7) . ?
C117 C118 1.484(7) . ?
C117 C121 1.396(7) . ?
C118 C119 1.394(7) . ?
C119 H119 0.9300 . ?
C119 C120 1.368(7) . ?
C120 H120 0.9300 . ?
C121 H121 0.9300 . ?
C121 C122 1.369(9) . ?
C122 H122 0.9300 . ?
C122 C123 1.378(10) . ?
C123 H123 0.9300 . ?
C123 C124 1.385(9) . ?
C124 H124 0.9300 . ?
C127 H127 0.9300 . ?
C127 C128 1.380(9) . ?
C128 H128 0.9300 . ?
C128 C129 1.365(10) . ?
C129 H129 0.9300 . ?
C129 C130 1.370(9) . ?
C130 H130 0.9300 . ?
C131 C132 1.390(6) . ?
C131 C136 1.379(6) . ?
C132 H132 0.9300 . ?
C132 C133 1.386(7) . ?
C133 H133 0.9300 . ?
C133 C134 1.373(7) . ?
C134 H134 0.9300 . ?
C134 C135 1.376(7) . ?
C135 H135 0.9300 . ?
C135 C136 1.381(7) . ?
C136 H136 0.9300 . ?

loop_
_smtbx_masks_void_nr
_smtbx_masks_void_average_x
_smtbx_masks_void_average_y
_smtbx_masks_void_average_z
_smtbx_masks_void_volume
_smtbx_masks_void_count_electrons
_smtbx_masks_void_content
1 0.000 0.000 0.000 1046.6 143.6 ?
2 0.388 0.466 0.393 16.0 0.0 ?
3 0.612 0.534 0.607 16.0 0.0 ?
